data_4029817
loop_
_publ_author_name
'Arora, Kapildev K.'
'Pedireddi, V. R.'

_publ_section_title
;
 A rational study of crystal engineering of supramolecular assemblies of
 1,2,4,5-benzenetetracarboxylic acid.
;
_journal_issue 24
_journal_name_full 'The Journal of organic chemistry'
_journal_page_first 9177
_journal_page_last 9185
_journal_paper_doi 10.1021/jo034434z
_journal_volume 68
_journal_year 2003
_chemical_formula_moiety (C10H6O8):(C12H12N2)
_chemical_formula_sum 'C22 H18 N2 O8'
_chemical_formula_weight 438.38
_chemical_name_systematic
; 
 ? 
;
_space_group_IT_number 2
_symmetry_cell_setting triclinic
_symmetry_space_group_name_Hall '-P 1'
_symmetry_space_group_name_H-M 'P -1'
_atom_sites_solution_hydrogens geom
_atom_sites_solution_primary direct
_atom_sites_solution_secondary difmap
_audit_creation_method SHELXL-97
_cell_angle_alpha 113.91(1)
_cell_angle_beta 97.71(1)
_cell_angle_gamma 92.57(1)
_cell_formula_units_Z 2
_cell_length_a 4.321(1)
_cell_length_b 10.239(2)
_cell_length_c 12.121(2)
_cell_measurement_temperature 293(2)
_cell_volume 482.89(17)
_computing_cell_refinement SMART
_computing_data_collection SMART
_computing_data_reduction SAINTPLUS
_computing_structure_refinement 'SHELXTL (Sheldrick, 1997)'
_computing_structure_solution 'SHELXTL (Sheldrick, 1990)'
_diffrn_ambient_temperature 293(2)
_diffrn_measured_fraction_theta_full 0.999
_diffrn_measured_fraction_theta_max 0.999
_diffrn_measurement_device_type 'Bruker APEX CCD Area detector'
_diffrn_radiation_monochromator graphite
_diffrn_radiation_source 'fine-focus sealed tube'
_diffrn_radiation_type MoK\a
_diffrn_radiation_wavelength 0.71073
_diffrn_reflns_av_R_equivalents 0.0661
_diffrn_reflns_av_sigmaI/netI 0.0480
_diffrn_reflns_limit_h_max 4
_diffrn_reflns_limit_h_min -4
_diffrn_reflns_limit_k_max 11
_diffrn_reflns_limit_k_min -11
_diffrn_reflns_limit_l_max 13
_diffrn_reflns_limit_l_min -13
_diffrn_reflns_number 4061
_diffrn_reflns_theta_full 23.26
_diffrn_reflns_theta_max 23.26
_diffrn_reflns_theta_min 1.86
_exptl_absorpt_coefficient_mu 0.117
_exptl_crystal_colour Colorless
_exptl_crystal_density_diffrn 1.507
_exptl_crystal_density_method 'not measured'
_exptl_crystal_description 'Rectangular block'
_exptl_crystal_F_000 228
_exptl_crystal_size_max 0.17
_exptl_crystal_size_mid 0.16
_exptl_crystal_size_min 0.08
_refine_diff_density_max 0.192
_refine_diff_density_min -0.275
_refine_diff_density_rms 0.074
_refine_ls_extinction_method none
_refine_ls_goodness_of_fit_ref 0.968
_refine_ls_hydrogen_treatment mixed
_refine_ls_matrix_type full
_refine_ls_number_parameters 181
_refine_ls_number_reflns 1386
_refine_ls_number_restraints 0
_refine_ls_restrained_S_all 0.968
_refine_ls_R_factor_all 0.0457
_refine_ls_R_factor_gt 0.0371
_refine_ls_shift/su_max 0.001
_refine_ls_shift/su_mean 0.000
_refine_ls_structure_factor_coef Fsqd
_refine_ls_weighting_details 'calc w=1/[\s^2^(Fo^2^)+(0.0557P)^2^+0.0000P] where P=(Fo^2^+2Fc^2^)/3'
_refine_ls_weighting_scheme calc
_refine_ls_wR_factor_gt 0.0820
_refine_ls_wR_factor_ref 0.0858
_reflns_number_gt 1136
_reflns_number_total 1386
_reflns_threshold_expression >2sigma(I)
_cod_data_source_file 7a.cif
_cod_data_source_block 7a
_cod_depositor_comments
;
The following automatic conversions were performed:

'_symmetry_cell_setting' value 'Triclinic' changed to 'triclinic'
according to
/usr/data/users/saulius/automatic-downloads/retrospective/ACS/lib/dictionaries/cif_core.dic
dictionary named 'cif_core.dic' version 2.4.2 from 2011-04-26.

Automatic conversion script
Id: cif_fix_values 2281 2013-09-26 08:29:07Z andrius 
;
_cod_original_cell_volume 482.9(2)
_cod_original_sg_symbol_H-M P-1
_cod_database_code 4029817

loop_
_symmetry_equiv_pos_as_xyz
'x, y, z'
'-x, -y, -z'

loop_
_atom_site_label
_atom_site_type_symbol
_atom_site_fract_x
_atom_site_fract_y
_atom_site_fract_z
_atom_site_U_iso_or_equiv
_atom_site_adp_type
_atom_site_occupancy
_atom_site_symmetry_multiplicity
_atom_site_calc_flag
C1 C -0.3181(4) 0.51701(19) 0.18389(16) 0.0498(5) Uani 1 1 d
C2 C -0.4697(4) 0.47896(19) 0.26026(15) 0.0453(4) Uani 1 1 d
C3 C -0.4579(3) 0.57515(16) 0.38092(13) 0.0365(4) Uani 1 1 d
C4 C -0.2904(4) 0.70804(18) 0.41993(15) 0.0436(4) Uani 1 1 d
C5 C -0.1418(4) 0.74206(19) 0.34092(15) 0.0465(5) Uani 1 1 d
C6 C -0.6128(4) 0.5348(2) 0.46842(16) 0.0403(4) Uani 1 1 d
C11 C 0.4115(4) 0.93023(15) 0.07281(13) 0.0361(4) Uani 1 1 d
C12 C 0.6355(4) 1.05243(15) 0.12551(13) 0.0361(4) Uani 1 1 d
C13 C 0.2861(4) 0.88397(17) -0.04990(14) 0.0387(4) Uani 1 1 d
C14 C 0.2799(4) 0.84394(18) 0.13535(15) 0.0435(4) Uani 1 1 d
C15 C 0.8127(4) 1.12675(17) 0.25591(15) 0.0441(4) Uani 1 1 d
N1 N -0.1583(3) 0.64672(15) 0.22515(12) 0.0455(4) Uani 1 1 d
O141 O 0.1278(3) 0.72520(12) 0.07123(11) 0.0628(4) Uani 1 1 d
O142 O 0.3215(3) 0.89467(14) 0.25038(11) 0.0629(4) Uani 1 1 d
O151 O 1.0308(3) 1.21751(14) 0.27949(10) 0.0662(4) Uani 1 1 d
O152 O 0.7254(3) 1.09443(14) 0.34110(10) 0.0574(4) Uani 1 1 d
H1 H -0.320(4) 0.4525(19) 0.1000(17) 0.065(5) Uiso 1 1 d
H2 H -0.581(4) 0.3877(18) 0.2285(14) 0.048(5) Uiso 1 1 d
H4 H -0.275(4) 0.7776(18) 0.5025(16) 0.053(5) Uiso 1 1 d
H5 H -0.018(4) 0.8284(18) 0.3610(14) 0.049(5) Uiso 1 1 d
H13 H 0.134(4) 0.8030(16) -0.0863(13) 0.040(4) Uiso 1 1 d
H61 H -0.798(4) 0.4679(18) 0.4254(14) 0.048(5) Uiso 1 1 d
H62 H -0.683(4) 0.6224(19) 0.5289(16) 0.056(5) Uiso 1 1 d
H141 H -0.042(4) 0.6790(19) 0.1696(17) 0.073(6) Uiso 1 1 d
H152 H 0.541(6) 1.014(3) 0.3087(19) 0.098(8) Uiso 1 1 d

loop_
_atom_site_aniso_label
_atom_site_aniso_U_11
_atom_site_aniso_U_22
_atom_site_aniso_U_33
_atom_site_aniso_U_23
_atom_site_aniso_U_13
_atom_site_aniso_U_12
C1 0.0658(12) 0.0484(11) 0.0393(10) 0.0201(9) 0.0171(9) 0.0043(9)
C2 0.0545(11) 0.0412(10) 0.0417(10) 0.0185(8) 0.0113(8) -0.0031(8)
C3 0.0357(9) 0.0439(9) 0.0374(9) 0.0239(7) 0.0079(7) 0.0043(7)
C4 0.0501(11) 0.0456(10) 0.0373(10) 0.0194(8) 0.0090(8) -0.0011(8)
C5 0.0537(11) 0.0432(10) 0.0477(11) 0.0243(9) 0.0111(8) -0.0043(9)
C6 0.0403(10) 0.0466(10) 0.0418(10) 0.0247(8) 0.0134(8) 0.0009(8)
C11 0.0435(9) 0.0341(8) 0.0360(9) 0.0171(7) 0.0150(7) 0.0064(7)
C12 0.0417(9) 0.0358(8) 0.0341(9) 0.0162(7) 0.0114(7) 0.0046(7)
C13 0.0445(10) 0.0339(9) 0.0382(9) 0.0147(7) 0.0109(8) -0.0023(8)
C14 0.0546(11) 0.0427(10) 0.0403(10) 0.0215(8) 0.0174(8) 0.0049(8)
C15 0.0546(11) 0.0402(10) 0.0388(9) 0.0176(8) 0.0096(8) 0.0017(8)
N1 0.0532(9) 0.0497(9) 0.0455(9) 0.0290(7) 0.0176(7) 0.0049(7)
O141 0.0956(10) 0.0465(8) 0.0473(7) 0.0198(6) 0.0224(7) -0.0181(7)
O142 0.0867(10) 0.0656(8) 0.0407(8) 0.0277(6) 0.0149(6) -0.0167(7)
O151 0.0781(9) 0.0661(9) 0.0468(8) 0.0239(6) -0.0047(6) -0.0262(7)
O152 0.0708(9) 0.0670(8) 0.0344(7) 0.0238(6) 0.0057(6) -0.0101(7)

loop_
_atom_type_symbol
_atom_type_description
_atom_type_scat_dispersion_real
_atom_type_scat_dispersion_imag
_atom_type_scat_source
C C 0.0033 0.0016 'International Tables Vol C Tables 4.2.6.8 and 6.1.1.4'
H H 0.0000 0.0000 'International Tables Vol C Tables 4.2.6.8 and 6.1.1.4'
N N 0.0061 0.0033 'International Tables Vol C Tables 4.2.6.8 and 6.1.1.4'
O O 0.0106 0.0060 'International Tables Vol C Tables 4.2.6.8 and 6.1.1.4'

loop_
_geom_angle_atom_site_label_1
_geom_angle_atom_site_label_2
_geom_angle_atom_site_label_3
_geom_angle
_geom_angle_site_symmetry_1
_geom_angle_site_symmetry_3
N1 C1 C2 120.19(16) . .
N1 C1 H1 117.6(11) . .
C2 C1 H1 122.2(11) . .
C1 C2 C3 120.10(16) . .
C1 C2 H2 118.2(10) . .
C3 C2 H2 121.8(10) . .
C4 C3 C2 117.90(14) . .
C4 C3 C6 120.65(14) . .
C2 C3 C6 121.41(14) . .
C5 C4 C3 120.29(15) . .
C5 C4 H4 118.9(10) . .
C3 C4 H4 120.8(10) . .
N1 C5 C4 120.22(16) . .
N1 C5 H5 114.3(10) . .
C4 C5 H5 125.4(10) . .
C3 C6 C6 110.71(16) . 2_466
C3 C6 H61 110.3(9) . .
C6 C6 H61 108.6(10) 2_466 .
C3 C6 H62 108.7(10) . .
C6 C6 H62 111.3(10) 2_466 .
H61 C6 H62 107.0(14) . .
C13 C11 C12 117.42(13) . .
C13 C11 C14 114.81(13) . .
C12 C11 C14 127.74(14) . .
C13 C12 C11 117.25(14) 2_675 .
C13 C12 C15 113.46(13) 2_675 .
C11 C12 C15 129.29(13) . .
C11 C13 C12 125.33(14) . 2_675
C11 C13 H13 118.5(9) . .
C12 C13 H13 116.2(9) 2_675 .
O141 C14 O142 121.50(14) . .
O141 C14 C11 118.79(14) . .
O142 C14 C11 119.70(14) . .
O151 C15 O152 120.76(15) . .
O151 C15 C12 119.39(14) . .
O152 C15 C12 119.84(15) . .
C1 N1 C5 121.30(14) . .
C1 N1 H141 122.1(10) . .
C5 N1 H141 116.6(10) . .
C14 O142 H152 114.6(9) . .
C15 O152 H152 113.0(12) . .

loop_
_geom_bond_atom_site_label_1
_geom_bond_atom_site_label_2
_geom_bond_distance
_geom_bond_site_symmetry_2
C1 N1 1.333(2) .
C1 C2 1.368(2) .
C1 H1 0.961(18) .
C2 C3 1.385(2) .
C2 H2 0.933(16) .
C3 C4 1.377(2) .
C3 C6 1.505(2) .
C4 C5 1.366(2) .
C4 H4 0.956(16) .
C5 N1 1.336(2) .
C5 H5 0.936(17) .
C6 C6 1.533(3) 2_466
C6 H61 0.964(18) .
C6 H62 0.992(18) .
C11 C13 1.386(2) .
C11 C12 1.410(2) .
C11 C14 1.514(2) .
C12 C13 1.388(2) 2_675
C12 C15 1.520(2) .
C13 C12 1.388(2) 2_675
C13 H13 0.943(15) .
C14 O141 1.2408(19) .
C14 O142 1.2584(19) .
C15 O151 1.2113(19) .
C15 O152 1.2994(19) .
N1 H141 1.034(19) .
O142 H152 1.38(3) .
O152 H152 1.03(3) .
